data_4311039
loop_
_publ_author_name
'Elzbieta Gumienna-Kontecka'
'Yannick Rio'
'Cyril Bourgogne'
'Mourad Elhabiri'
'R\'emy Louis'
'Anne-Marie Albrecht-Gary'
'Jean-Fran\,cois Nierengarten'

_publ_contact_author_address
;
Institut de Chimie, 1 rue Blaise Pascal, 
BP 296 R8, 67008 STRASBOURG CEDEX, France
;
_publ_contact_author_name
;
Remy LOUIS / RLJFN 2001-01RX
;
_publ_section_title
;
 Dendrimers with a Copper(I) Bis(phenanthroline) Core: Synthesis,
 Electronic Properties, and Kinetics
;
_journal_name_full 'Inorganic Chemistry'
_journal_page_first 3200
_journal_page_last 3209
_journal_paper_doi 10.1021/ic049945y
_journal_volume 43
_journal_year 2004
_chemical_formula_moiety 'C112 H96 B2 Cu2 F8 N8'
_chemical_formula_sum 'C112 H96 B2 Cu2 F8 N8'
_chemical_formula_weight 1854.76
_chemical_name_systematic ' ?'
_space_group_IT_number 2
_symmetry_cell_setting triclinic
_symmetry_space_group_name_Hall '-P 1'
_symmetry_space_group_name_H-M 'P -1'
_audit_creation_date 8-04-03
_cell_angle_alpha 83.339(5)
_cell_angle_beta 87.924(5)
_cell_angle_gamma 87.230(5)
_cell_formula_units_Z 2
_cell_length_a 13.9285(3)
_cell_length_b 17.4020(4)
_cell_length_c 19.2839(5)
_cell_measurement_reflns_used 31645
_cell_measurement_temperature 173
_cell_measurement_theta_max 27.5
_cell_measurement_theta_min 1.4
_cell_volume 4634.9(2)
_computing_publication_material CIFGEN_IN_OpenMoleN_(_1997)
_computing_structure_refinement LSFM_OpenMoleN_(_1997)
_computing_structure_solution Direct_methods_(SIR,_Burla_et_al.,_1989)
_diffrn_ambient_temperature 173
_diffrn_measurement_details
;
  31645 reflections were collected using program Collect
 ("Collect" Data collection software, Nonius B.V., 1998)
 The conditions were as follow : crystal to detector distance =  36. mm.
 Scan angle =  1.9 deg 1 scans of   40 sec per frame.
 Data collection was divided into  2 set(s)
 with the following starting angles and number of frames :

 Set 1 Theta =    6.30 Omega =    0.00 Kappa =    0.00  152 frames
 Set 2 Theta =   -3.39 Kappa = -102.56 Phi   =    0.00   42 frames
 Friedel pairs were averaged. Internal R = 0.05
;
_diffrn_measurement_device_type KappaCCD
_diffrn_measurement_method '\p scans'
_diffrn_radiation_monochromator graphite
_diffrn_radiation_type Mo-K\a
_diffrn_radiation_wavelength 0.71073
_diffrn_reflns_av_R_equivalents 0.050
_diffrn_reflns_av_sigmaI/netI 0.333
_diffrn_reflns_limit_h_max 18
_diffrn_reflns_limit_h_min -18
_diffrn_reflns_limit_k_max 22
_diffrn_reflns_limit_k_min -22
_diffrn_reflns_limit_l_max 23
_diffrn_reflns_limit_l_min -24
_diffrn_reflns_number 31645
_diffrn_reflns_theta_max 27.48
_diffrn_reflns_theta_min 2.5
_diffrn_source xray_tube
_diffrn_standards_decay_% 0
_exptl_absorpt_coefficient_mu 0.530
_exptl_absorpt_correction_T_max 0.9580
_exptl_absorpt_correction_T_min 0.9470
_exptl_absorpt_correction_type refdelf_(Walker_&_Stuart,_1983)
_exptl_crystal_colour red
_exptl_crystal_density_diffrn 1.33
_exptl_crystal_density_method none
_exptl_crystal_description prism
_exptl_crystal_F_000 1928
_exptl_crystal_size_max 0.10
_exptl_crystal_size_mid 0.10
_exptl_crystal_size_min 0.08
_refine_diff_density_max 1.378
_refine_diff_density_min -0.097
_refine_ls_extinction_method none
_refine_ls_goodness_of_fit_all 13.055
_refine_ls_goodness_of_fit_ref 1.357
_refine_ls_hydrogen_treatment noref
_refine_ls_matrix_type full
_refine_ls_number_constraints 24
_refine_ls_number_parameters 1183
_refine_ls_number_reflns 6463
_refine_ls_number_restraints 0
_refine_ls_R_factor_all 0.232
_refine_ls_R_factor_gt 0.076
_refine_ls_shift/esd_mean 0.001
_refine_ls_shift/su_max 0.016
_refine_ls_structure_factor_coef F
_refine_ls_weighting_scheme sigma
_refine_ls_wR_factor_all 0.507
_refine_ls_wR_factor_ref 0.090
_reflns_number_gt 6463
_reflns_number_total 20933
_reflns_threshold_expression >3.0\s(I)
_cod_data_source_file ic049945ysi20040113_012934.cif
_cod_data_source_block st945
_cod_database_code 4311039

loop_
_symmetry_equiv_pos_as_xyz
x,y,z
-x,-y,-z

loop_
_atom_site_aniso_label
_atom_site_aniso_U_11
_atom_site_aniso_U_22
_atom_site_aniso_U_33
_atom_site_aniso_U_12
_atom_site_aniso_U_13
_atom_site_aniso_U_23
_atom_site_aniso_type_symbol
CU1 0.0607(7) 0.0476(6) 0.0614(7) -0.0063(6) -0.0078(6) 0.0015(6) Cu
N1 0.050(4) 0.038(4) 0.069(5) -0.003(4) 0.001(4) 0.005(4) N
C1 0.076(7) 0.046(5) 0.050(6) -0.007(5) -0.000(5) 0.011(5) C
C2 0.091(8) 0.067(6) 0.058(7) 0.002(6) 0.009(6) -0.002(6) C
C3 0.074(7) 0.100(8) 0.057(7) 0.013(7) 0.025(6) 0.027(7) C
C4 0.074(7) 0.080(7) 0.062(7) 0.004(6) -0.014(6) 0.019(6) C
C5 0.050(6) 0.13(1) 0.091(9) 0.002(7) 0.008(6) 0.042(8) C
C6 0.070(7) 0.117(9) 0.14(1) -0.035(7) -0.036(7) 0.057(8) C
C7 0.063(7) 0.076(7) 0.112(9) -0.002(6) -0.014(6) 0.025(7) C
C8 0.111(8) 0.065(7) 0.144(9) -0.031(6) -0.070(6) 0.016(7) C
C9 0.121(8) 0.059(7) 0.14(1) -0.009(7) -0.067(7) 0.002(7) C
C10 0.090(6) 0.045(6) 0.112(8) -0.008(5) -0.058(5) 0.010(6) C
N2 0.064(5) 0.047(4) 0.086(6) -0.005(4) -0.031(4) 0.011(4) N
C11 0.063(6) 0.056(6) 0.074(7) -0.023(5) -0.022(5) 0.028(5) C
C12 0.051(6) 0.058(6) 0.072(7) 0.005(5) -0.001(5) 0.014(6) C
C13 0.084(7) 0.055(6) 0.048(6) -0.026(5) -0.001(5) 0.006(5) C
C14 0.079(7) 0.062(6) 0.063(7) -0.025(6) 0.001(6) 0.016(6) C
C15 0.070(6) 0.047(5) 0.054(6) -0.022(5) -0.002(5) 0.005(5) C
C16 0.084(7) 0.069(6) 0.049(6) -0.011(6) 0.005(6) -0.015(5) C
C17 0.071(7) 0.081(7) 0.080(8) -0.001(6) 0.011(7) -0.007(7) C
C18 0.065(6) 0.079(7) 0.070(7) -0.005(6) -0.007(6) -0.005(6) C
C19 0.078(7) 0.058(6) 0.063(7) -0.021(5) -0.005(6) -0.002(5) C
C20 0.070(6) 0.059(6) 0.053(6) -0.014(5) 0.005(5) -0.002(5) C
C21 0.113(8) 0.067(7) 0.111(8) 0.021(6) -0.060(6) -0.027(6) C
C22 0.104(8) 0.14(1) 0.136(9) -0.021(8) -0.064(6) 0.078(8) C
C23 0.080(7) 0.17(1) 0.098(8) -0.050(8) -0.050(6) 0.078(8) C
C24 0.096(9) 0.21(1) 0.19(1) -0.046(9) -0.061(8) 0.13(1) C
C25 0.110(9) 0.22(1) 0.14(1) -0.085(9) -0.051(8) 0.127(9) C
C26 0.13(1) 0.29(2) 0.053(8) -0.07(1) -0.019(8) 0.03(1) C
C27 0.15(1) 0.22(1) 0.053(8) -0.113(9) -0.008(7) 0.003(9) C
C28 0.106(9) 0.21(1) 0.046(7) -0.071(9) -0.008(6) 0.014(9) C
N3 0.065(5) 0.035(4) 0.052(5) -0.000(4) -0.012(4) -0.009(3) N
C29 0.059(6) 0.052(5) 0.046(5) 0.004(5) -0.004(5) -0.012(5) C
C30 0.069(6) 0.056(6) 0.059(6) -0.005(5) -0.007(5) -0.008(5) C
C31 0.058(6) 0.058(6) 0.073(6) 0.006(5) -0.013(5) -0.025(5) C
C32 0.057(6) 0.057(5) 0.069(6) -0.002(5) -0.011(5) -0.027(5) C
C33 0.053(6) 0.067(6) 0.101(8) -0.006(5) 0.003(6) -0.041(5) C
C34 0.083(7) 0.070(6) 0.067(7) -0.017(6) 0.020(6) -0.014(6) C
C35 0.074(7) 0.065(6) 0.056(7) -0.019(6) 0.013(6) -0.012(5) C
C36 0.112(9) 0.075(7) 0.056(7) -0.031(7) 0.015(7) -0.008(6) C
C37 0.107(8) 0.063(6) 0.068(7) -0.020(6) -0.013(6) -0.006(6) C
C38 0.092(7) 0.050(5) 0.047(6) -0.019(5) 0.008(6) -0.007(5) C
N4 0.071(5) 0.037(4) 0.053(5) -0.018(4) 0.001(4) 0.004(4) N
C39 0.068(6) 0.048(5) 0.054(6) -0.008(5) 0.004(5) -0.008(5) C
C40 0.068(6) 0.049(5) 0.038(5) -0.010(5) -0.002(5) -0.009(4) C
C41 0.080(7) 0.053(5) 0.042(6) 0.011(5) -0.009(5) -0.007(5) C
C42 0.072(6) 0.051(5) 0.042(6) -0.002(5) 0.004(5) -0.011(5) C
C43 0.057(6) 0.051(5) 0.045(6) -0.002(5) 0.005(5) -0.017(4) C
C44 0.069(6) 0.057(6) 0.057(6) 0.002(5) -0.003(5) -0.006(5) C
C45 0.082(7) 0.076(7) 0.063(7) -0.014(6) 0.011(6) -0.004(6) C
C46 0.060(7) 0.077(7) 0.090(8) -0.014(6) 0.019(6) -0.023(6) C
C47 0.066(7) 0.073(7) 0.087(8) 0.012(6) 0.001(6) -0.023(6) C
C48 0.072(7) 0.063(6) 0.052(6) 0.007(6) 0.003(5) -0.006(5) C
C49 0.103(8) 0.054(6) 0.052(6) 0.000(6) -0.017(6) 0.008(5) C
C50 0.098(8) 0.060(6) 0.064(7) -0.023(6) -0.012(6) 0.002(6) C
C51 0.092(7) 0.051(6) 0.051(6) -0.014(6) 0.001(6) 0.017(5) C
C52 0.116(9) 0.078(7) 0.065(7) -0.019(7) 0.003(7) -0.014(6) C
C53 0.12(1) 0.079(7) 0.094(9) -0.012(7) 0.011(8) -0.031(7) C
C54 0.12(1) 0.064(7) 0.11(1) -0.001(7) 0.031(9) -0.006(7) C
C55 0.089(8) 0.096(9) 0.10(1) -0.008(7) -0.007(8) -0.003(8) C
C56 0.103(8) 0.076(7) 0.076(8) -0.006(7) -0.017(6) -0.009(6) C
CU2 0.0418(6) 0.0598(7) 0.0611(7) 0.0042(5) -0.0039(5) -0.0173(6) Cu
N5 0.039(4) 0.053(4) 0.041(4) 0.002(4) 0.008(3) -0.008(4) N
C57 0.053(6) 0.059(5) 0.044(6) -0.003(5) 0.008(5) -0.013(5) C
C58 0.074(7) 0.062(6) 0.049(6) 0.003(6) -0.000(5) -0.002(5) C
C59 0.068(6) 0.065(6) 0.057(6) 0.005(5) -0.015(5) -0.002(5) C
C60 0.045(5) 0.077(6) 0.050(6) 0.004(5) -0.001(5) -0.017(5) C
C61 0.057(6) 0.089(7) 0.059(6) 0.013(6) -0.013(5) -0.023(6) C
C62 0.046(6) 0.099(7) 0.072(7) -0.003(6) -0.006(5) -0.037(6) C
C63 0.049(6) 0.061(6) 0.065(6) -0.009(5) 0.004(5) -0.022(5) C
C64 0.073(7) 0.062(6) 0.068(7) -0.016(5) 0.005(6) -0.030(5) C
C65 0.083(7) 0.053(6) 0.058(7) -0.012(5) 0.011(6) -0.010(5) C
C66 0.060(6) 0.050(5) 0.044(6) -0.002(5) 0.003(5) -0.016(4) C
N6 0.050(4) 0.047(4) 0.044(4) 0.002(4) 0.008(4) -0.011(4) N
C67 0.041(5) 0.047(5) 0.046(5) 0.005(4) 0.005(4) -0.015(4) C
C68 0.037(5) 0.061(5) 0.039(5) 0.004(4) 0.002(4) -0.014(4) C
C69 0.046(6) 0.061(6) 0.059(6) -0.003(5) 0.007(5) 0.002(5) C
C70 0.064(6) 0.051(5) 0.052(6) -0.009(5) 0.011(5) -0.003(5) C
C71 0.052(6) 0.047(5) 0.046(6) -0.010(5) 0.007(5) 0.004(5) C
C72 0.082(7) 0.068(7) 0.075(8) -0.018(6) -0.007(6) 0.012(6) C
C73 0.095(8) 0.087(8) 0.092(8) -0.019(7) -0.028(6) 0.018(7) C
C74 0.071(7) 0.099(8) 0.077(7) -0.020(6) -0.016(6) -0.007(7) C
C75 0.094(8) 0.070(6) 0.060(7) -0.035(6) 0.008(6) 0.003(6) C
C76 0.070(6) 0.058(6) 0.068(7) -0.018(5) -0.003(6) 0.005(5) C
C77 0.085(7) 0.044(5) 0.047(6) -0.001(5) 0.002(5) -0.011(5) C
C78 0.083(7) 0.057(6) 0.065(7) 0.010(6) -0.010(6) -0.017(5) C
C79 0.080(7) 0.046(5) 0.056(6) 0.008(5) -0.004(5) -0.018(5) C
C80 0.095(8) 0.057(6) 0.057(7) -0.006(6) -0.002(6) -0.004(5) C
C81 0.122(9) 0.065(7) 0.052(7) 0.006(7) -0.002(7) 0.003(6) C
C82 0.099(8) 0.080(7) 0.079(7) 0.026(6) -0.023(6) -0.034(6) C
C83 0.083(8) 0.075(7) 0.079(8) 0.010(6) 0.003(7) -0.013(6) C
C84 0.092(8) 0.058(6) 0.061(7) -0.000(6) -0.003(6) -0.007(5) C
N7 0.050(4) 0.036(4) 0.049(5) -0.004(3) -0.001(4) -0.001(4) N
C85 0.056(6) 0.043(5) 0.049(6) -0.012(5) 0.001(5) 0.006(5) C
C86 0.071(7) 0.074(6) 0.045(6) -0.018(6) 0.002(5) -0.003(5) C
C87 0.066(6) 0.104(8) 0.040(6) -0.033(6) -0.006(5) 0.009(6) C
C88 0.050(5) 0.066(6) 0.040(6) -0.023(5) 0.002(5) 0.013(5) C
C89 0.045(6) 0.105(8) 0.058(6) -0.022(6) -0.008(5) 0.015(6) C
C90 0.037(5) 0.070(6) 0.092(8) -0.004(5) 0.002(6) 0.021(6) C
C91 0.042(5) 0.043(5) 0.078(7) -0.005(5) 0.008(5) 0.003(5) C
C92 0.050(6) 0.056(6) 0.14(1) 0.002(5) 0.009(7) -0.028(6) C
C93 0.061(7) 0.108(7) 0.17(1) 0.014(6) -0.002(7) -0.093(6) C
C94 0.079(7) 0.137(8) 0.133(8) 0.048(7) -0.027(7) -0.101(6) C
N8 0.050(5) 0.078(5) 0.080(5) 0.012(4) -0.008(4) -0.051(4) N
C95 0.039(5) 0.040(5) 0.060(6) -0.006(4) 0.008(5) -0.000(5) C
C96 0.040(5) 0.041(5) 0.045(5) -0.005(4) -0.001(4) 0.007(4) C
C97 0.071(6) 0.049(5) 0.041(6) 0.003(5) 0.009(5) -0.013(5) C
C98 0.076(7) 0.045(5) 0.053(6) -0.005(5) 0.008(6) -0.002(5) C
C99 0.059(6) 0.049(5) 0.042(6) -0.008(5) 0.010(5) -0.006(5) C
C100 0.068(6) 0.049(5) 0.057(6) -0.009(5) 0.007(5) -0.018(5) C
C101 0.073(7) 0.076(6) 0.059(7) -0.006(6) 0.022(6) -0.026(5) C
C102 0.051(6) 0.073(6) 0.071(7) -0.010(5) 0.020(6) -0.011(6) C
C103 0.072(7) 0.053(6) 0.056(6) -0.014(5) 0.003(5) -0.001(5) C
C104 0.071(6) 0.047(5) 0.049(6) 0.002(5) 0.009(5) -0.008(5) C
C105 0.11(1) 0.11(1) 0.11(1) -0.005(9) -0.003(9) -0.013(9) C
C106 0.17(2) 0.17(2) 0.17(2) -0.01(1) -0.01(1) -0.02(1) C
C107 0.12(1) 0.12(1) 0.12(1) -0.005(9) -0.004(9) -0.013(9) C
C108 0.14(1) 0.125(9) 0.063(8) 0.046(8) -0.003(8) -0.034(7) C
C109 0.12(1) 0.105(9) 0.066(8) -0.022(8) -0.004(7) -0.018(7) C
C110 0.109(9) 0.13(1) 0.071(8) -0.015(9) -0.025(7) 0.013(8) C
C111 0.105(9) 0.12(1) 0.075(8) 0.027(8) -0.021(7) -0.011(8) C
C112 0.14(1) 0.129(9) 0.094(9) 0.059(8) -0.035(8) -0.051(7) C
B1 0.10(1) 0.043(6) 0.074(9) -0.015(7) 0.019(8) -0.017(6) B
F1 0.268(8) 0.204(7) 0.066(5) -0.152(5) 0.032(6) -0.011(5) F
F2 0.229(7) 0.102(5) 0.348(9) 0.070(5) -0.181(6) -0.106(5) F
F3 0.235(8) 0.191(7) 0.092(6) -0.125(6) 0.055(6) -0.011(5) F
F4 0.121(5) 0.234(8) 0.168(8) 0.099(5) -0.014(6) -0.017(7) F
B2 0.05(1) 0.05(1) 0.05(1) -0.00(1) -0.00(1) -0.01(1) B
F5 0.081(4) 0.081(4) 0.081(4) -0.004(3) -0.002(3) -0.009(3) F
F6 0.134(6) 0.134(6) 0.134(7) -0.006(5) -0.004(5) -0.015(5) F
F7 0.13(1) 0.13(1) 0.13(1) -0.01(1) -0.00(1) -0.01(1) F
F8 0.087(4) 0.087(4) 0.087(4) -0.004(4) -0.003(4) -0.010(4) F
B3 0.08(2) 0.08(2) 0.08(2) -0.00(2) -0.00(2) -0.01(2) B
F7A 0.082(8) 0.082(8) 0.082(8) -0.004(7) -0.003(7) -0.009(7) F

loop_
_atom_site_label
_atom_site_fract_x
_atom_site_fract_y
_atom_site_fract_z
_atom_site_U_iso_or_equiv
_atom_site_occupancy
_atom_site_thermal_displace_type
_atom_site_calc_flag
_atom_site_calc_attached_atom
_atom_site_type_symbol
CU1 1.39854(9) 0.75385(7) 0.99730(7) 0.0562(7) 1.000 Uani ? ? Cu
N1 1.3156(5) 0.8058(4) 1.0680(4) 0.051(5) 1.000 Uani ? ? N
C1 1.3375(7) 0.8546(5) 1.1138(5) 0.056(6) 1.000 Uani ? ? C
C2 1.2669(8) 0.8871(6) 1.1565(6) 0.071(7) 1.000 Uani ? ? C
C3 1.1741(8) 0.8646(7) 1.1540(6) 0.075(8) 1.000 Uani ? ? C
C4 1.1487(7) 0.8135(6) 1.1082(5) 0.072(7) 1.000 Uani ? ? C
C5 1.0533(8) 0.7847(8) 1.1056(7) 0.084(8) 1.000 Uani ? ? C
C6 1.0353(8) 0.7338(7) 1.0614(7) 0.104(9) 1.000 Uani ? ? C
C7 1.1066(8) 0.7072(6) 1.0143(7) 0.081(8) 1.000 Uani ? ? C
C8 1.0911(8) 0.6558(6) 0.9670(7) 0.101(8) 1.000 Uani ? ? C
C9 1.1617(9) 0.6333(6) 0.9229(7) 0.100(8) 1.000 Uani ? ? C
C10 1.2540(7) 0.6632(6) 0.9263(6) 0.077(6) 1.000 Uani ? ? C
N2 1.2725(5) 0.7115(4) 0.9736(4) 0.064(5) 1.000 Uani ? ? N
C11 1.2003(7) 0.7329(5) 1.0161(5) 0.064(6) 1.000 Uani ? ? C
C12 1.2222(7) 0.7855(5) 1.0655(5) 0.059(6) 1.000 Uani ? ? C
C13 1.4418(7) 0.8702(5) 1.1197(5) 0.060(6) 1.000 Uani ? ? C
C14 1.4892(7) 0.8126(6) 1.1779(6) 0.068(7) 1.000 Uani ? ? C
C15 1.5929(7) 0.8282(5) 1.1870(5) 0.056(6) 1.000 Uani ? ? C
C16 1.6654(8) 0.7932(6) 1.1494(5) 0.066(6) 1.000 Uani ? ? C
C17 1.7596(8) 0.8070(6) 1.1596(6) 0.077(7) 1.000 Uani ? ? C
C18 1.7851(7) 0.8532(6) 1.2072(6) 0.071(7) 1.000 Uani ? ? C
C19 1.7138(7) 0.8890(6) 1.2453(5) 0.066(6) 1.000 Uani ? ? C
C20 1.6187(7) 0.8757(5) 1.2354(5) 0.060(6) 1.000 Uani ? ? C
C21 1.3347(8) 0.6391(6) 0.8787(6) 0.094(7) 1.000 Uani ? ? C
C22 1.3237(9) 0.6687(8) 0.8018(7) 0.125(9) 1.000 Uani ? ? C
C23 1.4013(8) 0.6406(8) 0.7552(6) 0.111(8) 1.000 Uani ? ? C
C24 1.469(1) 0.689(1) 0.7222(8) 0.16(1) 1.000 Uani ? ? C
C25 1.5379(9) 0.6588(9) 0.6787(7) 0.15(1) 1.000 Uani ? ? C
C26 1.538(1) 0.582(1) 0.6678(7) 0.13(1) 1.000 Uani ? ? C
C27 1.470(1) 0.535(1) 0.7007(7) 0.12(1) 1.000 Uani ? ? C
C28 1.3999(9) 0.5650(9) 0.7430(6) 0.102(9) 1.000 Uani ? ? C
N3 1.5186(5) 0.6854(4) 1.0171(4) 0.049(4) 1.000 Uani ? ? N
C29 1.5348(7) 0.6258(5) 1.0666(5) 0.052(5) 1.000 Uani ? ? C
C30 1.6273(7) 0.5907(5) 1.0760(5) 0.061(6) 1.000 Uani ? ? C
C31 1.7019(7) 0.6154(5) 1.0352(5) 0.063(6) 1.000 Uani ? ? C
C32 1.6885(7) 0.6763(5) 0.9799(5) 0.061(6) 1.000 Uani ? ? C
C33 1.7622(7) 0.7060(6) 0.9319(6) 0.071(7) 1.000 Uani ? ? C
C34 1.7432(8) 0.7660(6) 0.8832(6) 0.073(7) 1.000 Uani ? ? C
C35 1.6503(7) 0.8035(6) 0.8784(5) 0.065(6) 1.000 Uani ? ? C
C36 1.6269(9) 0.8685(6) 0.8289(6) 0.078(7) 1.000 Uani ? ? C
C37 1.5362(8) 0.9018(6) 0.8303(6) 0.077(7) 1.000 Uani ? ? C
C38 1.4660(8) 0.8719(5) 0.8777(5) 0.060(6) 1.000 Uani ? ? C
N4 1.4865(5) 0.8098(4) 0.9242(4) 0.052(5) 1.000 Uani ? ? N
C39 1.5775(7) 0.7760(5) 0.9240(5) 0.056(6) 1.000 Uani ? ? C
C40 1.5963(7) 0.7103(5) 0.9755(5) 0.050(5) 1.000 Uani ? ? C
C41 1.4493(7) 0.5932(5) 1.1072(5) 0.056(6) 1.000 Uani ? ? C
C42 1.4132(7) 0.5232(5) 1.0767(5) 0.054(6) 1.000 Uani ? ? C
C43 1.3261(6) 0.4893(5) 1.1134(5) 0.051(5) 1.000 Uani ? ? C
C44 1.3332(7) 0.4356(5) 1.1727(5) 0.061(6) 1.000 Uani ? ? C
C45 1.2530(8) 0.4077(6) 1.2076(6) 0.073(7) 1.000 Uani ? ? C
C46 1.1637(7) 0.4318(6) 1.1845(6) 0.075(7) 1.000 Uani ? ? C
C47 1.1548(7) 0.4848(6) 1.1263(6) 0.075(7) 1.000 Uani ? ? C
C48 1.2366(7) 0.5133(6) 1.0913(5) 0.062(6) 1.000 Uani ? ? C
C49 1.3686(8) 0.9093(6) 0.8827(5) 0.066(7) 1.000 Uani ? ? C
C50 1.3671(8) 0.9687(6) 0.9344(6) 0.072(7) 1.000 Uani ? ? C
C51 1.2703(8) 1.0030(5) 0.9542(5) 0.062(6) 1.000 Uani ? ? C
C52 1.2635(9) 1.0466(6) 1.0091(6) 0.084(8) 1.000 Uani ? ? C
C53 1.1783(9) 1.0814(7) 1.0300(7) 0.095(8) 1.000 Uani ? ? C
C54 1.098(1) 1.0728(7) 0.9949(7) 0.095(9) 1.000 Uani ? ? C
C55 1.1022(9) 1.0298(7) 0.9398(7) 0.096(9) 1.000 Uani ? ? C
C56 1.1882(8) 0.9942(6) 0.9187(6) 0.084(8) 1.000 Uani ? ? C
CU2 0.88179(8) 0.73961(7) 0.49478(6) 0.0535(7) 1.000 Uani ? ? Cu
N5 0.9685(5) 0.6707(4) 0.5604(4) 0.044(4) 1.000 Uani ? ? N
C57 0.9497(6) 0.6048(5) 0.6021(5) 0.052(6) 1.000 Uani ? ? C
C58 1.0175(7) 0.5695(6) 0.6494(5) 0.061(6) 1.000 Uani ? ? C
C59 1.1049(7) 0.5979(6) 0.6525(5) 0.063(6) 1.000 Uani ? ? C
C60 1.1282(6) 0.6654(6) 0.6083(5) 0.056(6) 1.000 Uani ? ? C
C61 1.2204(7) 0.7000(6) 0.6060(5) 0.067(6) 1.000 Uani ? ? C
C62 1.2384(7) 0.7643(6) 0.5638(5) 0.069(6) 1.000 Uani ? ? C
C63 1.1669(7) 0.8017(5) 0.5188(5) 0.058(6) 1.000 Uani ? ? C
C64 1.1811(7) 0.8693(5) 0.4729(5) 0.067(6) 1.000 Uani ? ? C
C65 1.1086(8) 0.9014(5) 0.4319(5) 0.063(6) 1.000 Uani ? ? C
C66 1.0190(7) 0.8679(5) 0.4368(5) 0.051(5) 1.000 Uani ? ? C
N6 1.0018(5) 0.8030(4) 0.4792(4) 0.047(4) 1.000 Uani ? ? N
C67 1.0764(6) 0.7696(5) 0.5187(5) 0.045(5) 1.000 Uani ? ? C
C68 1.0566(6) 0.7007(5) 0.5632(4) 0.044(5) 1.000 Uani ? ? C
C69 0.8554(6) 0.5697(5) 0.5933(5) 0.055(6) 1.000 Uani ? ? C
C70 0.8657(7) 0.5148(5) 0.5368(5) 0.056(6) 1.000 Uani ? ? C
C71 0.7745(6) 0.4782(5) 0.5233(5) 0.048(5) 1.000 Uani ? ? C
C72 0.7090(8) 0.5153(6) 0.4775(6) 0.075(7) 1.000 Uani ? ? C
C73 0.6224(8) 0.4831(7) 0.4671(6) 0.091(8) 1.000 Uani ? ? C
C74 0.6012(8) 0.4120(7) 0.5000(6) 0.081(7) 1.000 Uani ? ? C
C75 0.6663(8) 0.3751(6) 0.5462(6) 0.073(7) 1.000 Uani ? ? C
C76 0.7524(7) 0.4072(6) 0.5572(6) 0.065(6) 1.000 Uani ? ? C
C77 0.9355(7) 0.9060(5) 0.3964(5) 0.056(6) 1.000 Uani ? ? C
C78 0.8914(7) 0.9756(6) 0.4313(5) 0.067(6) 1.000 Uani ? ? C
C79 0.8042(7) 1.0132(5) 0.3953(5) 0.059(6) 1.000 Uani ? ? C
C80 0.8134(8) 1.0689(6) 0.3388(5) 0.068(7) 1.000 Uani ? ? C
C81 0.7323(9) 1.1022(6) 0.3049(6) 0.075(7) 1.000 Uani ? ? C
C82 0.6425(8) 1.0787(6) 0.3272(6) 0.085(7) 1.000 Uani ? ? C
C83 0.6342(8) 1.0218(6) 0.3829(6) 0.079(7) 1.000 Uani ? ? C
C84 0.7141(8) 0.9904(6) 0.4164(5) 0.069(7) 1.000 Uani ? ? C
N7 0.8081(5) 0.7108(4) 0.4137(4) 0.045(4) 1.000 Uani ? ? N
C85 0.8392(6) 0.6735(5) 0.3596(5) 0.049(5) 1.000 Uani ? ? C
C86 0.7752(7) 0.6556(6) 0.3094(5) 0.062(6) 1.000 Uani ? ? C
C87 0.6815(7) 0.6765(6) 0.3153(5) 0.065(7) 1.000 Uani ? ? C
C88 0.6456(6) 0.7166(5) 0.3696(5) 0.051(6) 1.000 Uani ? ? C
C89 0.5488(7) 0.7442(7) 0.3777(5) 0.065(7) 1.000 Uani ? ? C
C90 0.5207(6) 0.7842(6) 0.4305(6) 0.062(7) 1.000 Uani ? ? C
C91 0.5850(6) 0.7992(5) 0.4832(5) 0.052(6) 1.000 Uani ? ? C
C92 0.5603(7) 0.8394(6) 0.5397(7) 0.073(7) 1.000 Uani ? ? C
C93 0.6272(8) 0.8499(7) 0.5860(7) 0.103(8) 1.000 Uani ? ? C
C94 0.7211(5) 0.8160(4) 0.5819(4) 0.113(8) 1.000 Uani ? ? C
N8 0.7489(5) 0.7823(4) 0.5243(4) 0.068(5) 1.000 Uani ? ? N
C95 0.6822(6) 0.7715(5) 0.4761(5) 0.046(5) 1.000 Uani ? ? C
C96 0.7126(6) 0.7315(5) 0.4186(5) 0.042(5) 1.000 Uani ? ? C
C97 0.9448(7) 0.6568(5) 0.3517(5) 0.052(6) 1.000 Uani ? ? C
C98 0.9906(7) 0.7147(5) 0.2955(5) 0.056(6) 1.000 Uani ? ? C
C99 1.0973(7) 0.7014(5) 0.2854(5) 0.049(5) 1.000 Uani ? ? C
C100 1.1343(7) 0.6392(5) 0.2521(5) 0.058(6) 1.000 Uani ? ? C
C101 1.2326(8) 0.6263(6) 0.2425(5) 0.069(7) 1.000 Uani ? ? C
C102 1.2958(7) 0.6766(6) 0.2650(6) 0.064(7) 1.000 Uani ? ? C
C103 1.2598(7) 0.7384(5) 0.2975(5) 0.060(6) 1.000 Uani ? ? C
C104 1.1626(7) 0.7504(5) 0.3080(5) 0.055(6) 1.000 Uani ? ? C
C105 0.7832(7) 0.7988(5) 0.6522(5) 0.11(1) 1.000 Uani ? ? C
C106 0.8607(7) 0.8573(5) 0.6413(5) 0.17(2) 1.000 Uani ? ? C
C107 0.9138(7) 0.8441(5) 0.7122(5) 0.12(1) 1.000 Uani ? ? C
C108 0.909(1) 0.9030(8) 0.7501(6) 0.102(9) 1.000 Uani ? ? C
C109 0.9691(9) 0.9022(7) 0.8032(6) 0.095(9) 1.000 Uani ? ? C
C110 1.0295(9) 0.8385(8) 0.8213(6) 0.101(9) 1.000 Uani ? ? C
C111 1.0304(9) 0.7757(8) 0.7864(6) 0.098(9) 1.000 Uani ? ? C
C112 0.970(1) 0.7739(8) 0.7328(7) 0.118(9) 1.000 Uani ? ? C
B1 0.355(1) 0.9601(7) 0.3385(7) 0.069(8) 1.000 Uani ? ? B
F1 0.3577(7) 0.9625(5) 0.4069(4) 0.153(7) 1.000 Uani ? ? F
F2 0.3766(6) 0.8916(4) 0.3266(6) 0.201(7) 1.000 Uani ? ? F
F3 0.4192(7) 1.0092(5) 0.3115(4) 0.160(7) 1.000 Uani ? ? F
F4 0.2714(6) 0.9794(6) 0.3120(5) 0.168(7) 1.000 Uani ? ? F
B2 0.1091(3) 0.4770(2) 0.8356(2) 0.05(1) 0.500 Uani ? ? B
F5 0.0885(3) 0.4598(2) 0.9013(2) 0.081(4) 1.000 Uani ? ? F
F6 0.0610(3) 0.4466(2) 0.7913(2) 0.134(6) 1.000 Uani ? ? F
F7 0.0737(3) 0.5522(2) 0.8201(2) 0.13(1) 0.500 Uani ? ? F
F8 0.2017(3) 0.4794(2) 0.8223(2) 0.087(4) 1.000 Uani ? ? F
B3 0.1228(3) 0.4314(2) 0.8414(2) 0.08(2) 0.500 Uani ? ? B
F7A 0.1355(8) 0.3664(7) 0.8469(6) 0.082(8) 0.500 Uani ? ? F
H1 1.2829 0.9239 1.1865 0.0947 1.000 Uiso calc C2 H
H2 1.1261 0.8844 1.1842 0.1057 1.000 Uiso calc C3 H
H3 1.0031 0.8020 1.1355 0.1232 1.000 Uiso calc C5 H
H4 0.9725 0.7147 1.0615 0.1459 1.000 Uiso calc C6 H
H5 1.0291 0.6358 0.9653 0.1384 1.000 Uiso calc C8 H
H6 1.1498 0.5981 0.8904 0.1386 1.000 Uiso calc C9 H
H7 1.4470 0.9216 1.1307 0.0812 1.000 Uiso calc C13 H
H8 1.4744 0.8646 1.0763 0.0812 1.000 Uiso calc C13 H
H9 1.4855 0.7614 1.1659 0.0901 1.000 Uiso calc C14 H
H10 1.4549 0.8170 1.2208 0.0901 1.000 Uiso calc C14 H
H11 1.6500 0.7595 1.1164 0.0863 1.000 Uiso calc C16 H
H12 1.8086 0.7835 1.1325 0.1012 1.000 Uiso calc C17 H
H13 1.8510 0.8608 1.2143 0.0928 1.000 Uiso calc C18 H
H14 1.7301 0.9226 1.2781 0.0858 1.000 Uiso calc C19 H
H15 1.5700 0.8996 1.2624 0.0789 1.000 Uiso calc C20 H
H16 1.3391 0.5841 0.8829 0.1234 1.000 Uiso calc C21 H
H17 1.3925 0.6578 0.8936 0.1234 1.000 Uiso calc C21 H
H18 1.3231 0.7237 0.7970 0.1701 1.000 Uiso calc C22 H
H19 1.2642 0.6525 0.7873 0.1701 1.000 Uiso calc C22 H
H20 1.4681 0.7424 0.7294 0.2265 1.000 Uiso calc C24 H
H21 1.5854 0.6911 0.6561 0.2137 1.000 Uiso calc C25 H
H22 1.5859 0.5615 0.6374 0.2089 1.000 Uiso calc C26 H
H23 1.4720 0.4815 0.6943 0.1841 1.000 Uiso calc C27 H
H24 1.3505 0.5333 0.7636 0.1588 1.000 Uiso calc C28 H
H25 1.6369 0.5490 1.1119 0.0792 1.000 Uiso calc C30 H
H26 1.7642 0.5921 1.0431 0.0805 1.000 Uiso calc C31 H
H27 1.8254 0.6830 0.9345 0.0923 1.000 Uiso calc C33 H
H28 1.7930 0.7838 0.8512 0.0945 1.000 Uiso calc C34 H
H29 1.6738 0.8885 0.7955 0.1047 1.000 Uiso calc C36 H
H30 1.5208 0.9460 0.7983 0.1021 1.000 Uiso calc C37 H
H31 1.3991 0.6322 1.1065 0.0759 1.000 Uiso calc C41 H
H32 1.4670 0.5779 1.1541 0.0759 1.000 Uiso calc C41 H
H33 1.4634 0.4841 1.0788 0.0714 1.000 Uiso calc C42 H
H34 1.3982 0.5387 1.0293 0.0714 1.000 Uiso calc C42 H
H35 1.3949 0.4181 1.1890 0.0794 1.000 Uiso calc C44 H
H36 1.2593 0.3714 1.2482 0.0964 1.000 Uiso calc C45 H
H37 1.1079 0.4120 1.2087 0.0972 1.000 Uiso calc C46 H
H38 1.0929 0.5018 1.1101 0.0974 1.000 Uiso calc C47 H
H39 1.2301 0.5502 1.0512 0.0819 1.000 Uiso calc C48 H
H40 1.3237 0.8710 0.8981 0.0916 1.000 Uiso calc C49 H
H41 1.3515 0.9341 0.8381 0.0916 1.000 Uiso calc C49 H
H42 1.4052 1.0101 0.9146 0.0959 1.000 Uiso calc C50 H
H43 1.3953 0.9446 0.9759 0.0959 1.000 Uiso calc C50 H
H44 1.3199 1.0530 1.0338 0.1110 1.000 Uiso calc C52 H
H45 1.1760 1.1111 1.0684 0.1232 1.000 Uiso calc C53 H
H46 1.0381 1.0965 1.0086 0.1301 1.000 Uiso calc C54 H
H47 1.0455 1.0242 0.9153 0.1258 1.000 Uiso calc C55 H
H48 1.1903 0.9643 0.8804 0.1099 1.000 Uiso calc C56 H
H49 1.0011 0.5247 0.6797 0.0809 1.000 Uiso calc C58 H
H50 1.1506 0.5730 0.6841 0.0827 1.000 Uiso calc C59 H
H51 1.2695 0.6764 0.6352 0.0877 1.000 Uiso calc C61 H
H52 1.3000 0.7855 0.5637 0.0916 1.000 Uiso calc C62 H
H53 1.2415 0.8927 0.4704 0.0851 1.000 Uiso calc C64 H
H54 1.1189 0.9464 0.4001 0.0835 1.000 Uiso calc C65 H
H55 0.8085 0.6097 0.5801 0.0734 1.000 Uiso calc C69 H
H56 0.8356 0.5416 0.6362 0.0734 1.000 Uiso calc C69 H
H57 0.9122 0.4748 0.5509 0.0731 1.000 Uiso calc C70 H
H58 0.8874 0.5432 0.4945 0.0731 1.000 Uiso calc C70 H
H59 0.7235 0.5639 0.4525 0.0988 1.000 Uiso calc C72 H
H60 0.5772 0.5108 0.4368 0.1200 1.000 Uiso calc C73 H
H61 0.5433 0.3886 0.4913 0.1063 1.000 Uiso calc C74 H
H62 0.6516 0.3265 0.5711 0.0972 1.000 Uiso calc C75 H
H63 0.7967 0.3800 0.5884 0.0855 1.000 Uiso calc C76 H
H64 0.8876 0.8693 0.3946 0.0756 1.000 Uiso calc C77 H
H65 0.9573 0.9237 0.3503 0.0756 1.000 Uiso calc C77 H
H66 0.9387 1.0132 0.4309 0.0878 1.000 Uiso calc C78 H
H67 0.8733 0.9581 0.4783 0.0878 1.000 Uiso calc C78 H
H68 0.8755 1.0848 0.3228 0.0912 1.000 Uiso calc C80 H
H69 0.7391 1.1410 0.2664 0.1055 1.000 Uiso calc C81 H
H70 0.5868 1.1014 0.3046 0.1097 1.000 Uiso calc C82 H
H71 0.5725 1.0044 0.3982 0.1032 1.000 Uiso calc C83 H
H72 0.7070 0.9519 0.4552 0.0913 1.000 Uiso calc C84 H
H73 0.7983 0.6287 0.2715 0.0821 1.000 Uiso calc C86 H
H74 0.6387 0.6637 0.2815 0.0916 1.000 Uiso calc C87 H
H75 0.5031 0.7341 0.3449 0.0919 1.000 Uiso calc C89 H
H76 0.4558 0.8034 0.4332 0.0899 1.000 Uiso calc C90 H
H77 0.4963 0.8594 0.5458 0.1048 1.000 Uiso calc C92 H
H78 0.6108 0.8810 0.6224 0.1381 1.000 Uiso calc C93 H
H79 0.9556 0.6060 0.3388 0.0698 1.000 Uiso calc C97 H
H80 0.9738 0.6600 0.3951 0.0698 1.000 Uiso calc C97 H
H81 0.9786 0.7654 0.3086 0.0757 1.000 Uiso calc C98 H
H82 0.9612 0.7110 0.2524 0.0757 1.000 Uiso calc C98 H
H83 1.0914 0.6050 0.2356 0.0747 1.000 Uiso calc C100 H
H84 1.2567 0.5830 0.2204 0.0885 1.000 Uiso calc C101 H
H85 1.3632 0.6685 0.2580 0.0847 1.000 Uiso calc C102 H
H86 1.3027 0.7732 0.3130 0.0791 1.000 Uiso calc C103 H
H87 1.1393 0.7932 0.3312 0.0724 1.000 Uiso calc C104 H
H88 0.8632 0.9450 0.7401 0.1403 1.000 Uiso calc C108 H
H89 0.9701 0.9460 0.8284 0.1264 1.000 Uiso calc C109 H
H90 1.0713 0.8388 0.8591 0.1372 1.000 Uiso calc C110 H
H91 1.0732 0.7326 0.7992 0.1315 1.000 Uiso calc C111 H
H92 0.9648 0.7287 0.7101 0.1535 1.000 Uiso calc C112 H
H93 0.8106 0.7475 0.6568 0.1452 1.000 Uiso calc C105 H
H94 0.7443 0.8064 0.6925 0.1452 1.000 Uiso calc C105 H
H95 0.8336 0.9086 0.6332 0.2164 1.000 Uiso calc C106 H
H96 0.9029 0.8473 0.6032 0.2164 1.000 Uiso calc C106 H

loop_
_atom_type_symbol
_atom_type_description
_atom_type_scat_dispersion_real
_atom_type_scat_dispersion_imag
_atom_type_scat_source
C ? 0.002 0.002 International_Tables_Vol_IV_Table_2.3.1
H ? 0.000 0.000 International_Tables_Vol_IV_Table_2.3.1
B ? 0.000 0.001 International_Tables_Vol_IV_Table_2.3.1
Cu ? 0.263 1.266 International_Tables_Vol_IV_Table_2.3.1
F ? 0.014 0.010 International_Tables_Vol_IV_Table_2.3.1
N ? 0.004 0.003 International_Tables_Vol_IV_Table_2.3.1

loop_
_geom_angle_atom_site_label_1
_geom_angle_atom_site_label_2
_geom_angle_atom_site_label_3
_geom_angle
_geom_angle_site_symmetry_1
_geom_angle_site_symmetry_2
_geom_angle_site_symmetry_3
_geom_angle_publ_flag
N1 CU1 N2 83.4(4) . . . ?
N1 CU1 N3 126.4(3) . . . ?
N1 CU1 N4 124.7(3) . . . ?
N2 CU1 N3 122.6(3) . . . ?
N2 CU1 N4 122.6(4) . . . ?
N3 CU1 N4 82.6(4) . . . ?
CU1 N1 C1 131.2(8) . . . ?
CU1 N1 C12 110.2(8) . . . ?
C1 N1 C12 118(1) . . . ?
N1 C1 C2 121(1) . . . ?
N1 C1 C13 117(1) . . . ?
C2 C1 C13 121.0(9) . . . ?
C1 C2 C3 118(1) . . . ?
C2 C3 C4 121(1) . . . ?
C3 C4 C5 123(1) . . . ?
C3 C4 C12 116(1) . . . ?
C5 C4 C12 119(1) . . . ?
C4 C5 C6 120(1) . . . ?
C5 C6 C7 122(1) . . . ?
C6 C7 C8 124(1) . . . ?
C6 C7 C11 118(1) . . . ?
C8 C7 C11 116(1) . . . ?
C7 C8 C9 121(1) . . . ?
C8 C9 C10 118(1) . . . ?
C9 C10 N2 121(1) . . . ?
C9 C10 C21 120(1) . . . ?
N2 C10 C21 118(1) . . . ?
CU1 N2 C10 130.0(6) . . . ?
CU1 N2 C11 111.6(8) . . . ?
C10 N2 C11 118(1) . . . ?
C7 C11 N2 123(1) . . . ?
C7 C11 C12 119(1) . . . ?
N2 C11 C12 117.0(8) . . . ?
N1 C12 C4 122(1) . . . ?
N1 C12 C11 117(1) . . . ?
C4 C12 C11 119(1) . . . ?
C1 C13 C14 110.9(8) . . . ?
C13 C14 C15 112.4(8) . . . ?
C14 C15 C16 121(1) . . . ?
C14 C15 C20 120(1) . . . ?
C16 C15 C20 118(1) . . . ?
C15 C16 C17 120(1) . . . ?
C16 C17 C18 122(1) . . . ?
C17 C18 C19 118(1) . . . ?
C18 C19 C20 119(1) . . . ?
C15 C20 C19 121(1) . . . ?
C10 C21 C22 114(1) . . . ?
C21 C22 C23 114(1) . . . ?
C22 C23 C24 122(2) . . . ?
C22 C23 C28 116(1) . . . ?
C24 C23 C28 121(2) . . . ?
C23 C24 C25 118(2) . . . ?
C24 C25 C26 120(2) . . . ?
C25 C26 C27 119(2) . . . ?
C26 C27 C28 119(2) . . . ?
C23 C28 C27 119(1) . . . ?
CU1 N3 C29 130.4(8) . . . ?
CU1 N3 C40 112.1(7) . . . ?
C29 N3 C40 117.2(9) . . . ?
N3 C29 C30 121(1) . . . ?
N3 C29 C41 117.5(9) . . . ?
C30 C29 C41 120.9(8) . . . ?
C29 C30 C31 120(1) . . . ?
C30 C31 C32 120(1) . . . ?
C31 C32 C33 125(1) . . . ?
C31 C32 C40 115(1) . . . ?
C33 C32 C40 119(1) . . . ?
C32 C33 C34 120(1) . . . ?
C33 C34 C35 121(1) . . . ?
C34 C35 C36 123(1) . . . ?
C34 C35 C39 118(1) . . . ?
C36 C35 C39 117(1) . . . ?
C35 C36 C37 119(1) . . . ?
C36 C37 C38 121(1) . . . ?
C37 C38 N4 120(1) . . . ?
C37 C38 C49 122(1) . . . ?
N4 C38 C49 117(1) . . . ?
CU1 N4 C38 128.9(8) . . . ?
CU1 N4 C39 112.0(7) . . . ?
C38 N4 C39 119(1) . . . ?
C35 C39 N4 122(1) . . . ?
C35 C39 C40 120(1) . . . ?
N4 C39 C40 117(1) . . . ?
N3 C40 C32 124(1) . . . ?
N3 C40 C39 116(1) . . . ?
C32 C40 C39 119(1) . . . ?
C29 C41 C42 111.8(9) . . . ?
C41 C42 C43 114.6(9) . . . ?
C42 C43 C44 121(1) . . . ?
C42 C43 C48 120(1) . . . ?
C44 C43 C48 118(1) . . . ?
C43 C44 C45 121(1) . . . ?
C44 C45 C46 120(1) . . . ?
C45 C46 C47 119(1) . . . ?
C46 C47 C48 119(1) . . . ?
C43 C48 C47 121(1) . . . ?
C38 C49 C50 110.0(9) . . . ?
C49 C50 C51 116(1) . . . ?
C50 C51 C52 118(1) . . . ?
C50 C51 C56 123(1) . . . ?
C52 C51 C56 118(1) . . . ?
C51 C52 C53 122(1) . . . ?
C52 C53 C54 119(1) . . . ?
C53 C54 C55 119(1) . . . ?
C54 C55 C56 121(1) . . . ?
C51 C56 C55 118(1) . . . ?
N5 CU2 N6 82.3(3) . . . ?
N5 CU2 N7 128.5(3) . . . ?
N5 CU2 N8 123.4(4) . . . ?
N6 CU2 N7 121.6(3) . . . ?
N6 CU2 N8 124.8(3) . . . ?
N7 CU2 N8 82.2(3) . . . ?
CU2 N5 C57 130.1(7) . . . ?
CU2 N5 C68 111.5(6) . . . ?
C57 N5 C68 118.4(8) . . . ?
N5 C57 C58 121.2(9) . . . ?
N5 C57 C69 116.9(9) . . . ?
C58 C57 C69 121(1) . . . ?
C57 C58 C59 121(1) . . . ?
C58 C59 C60 119.1(9) . . . ?
C59 C60 C61 124.0(9) . . . ?
C59 C60 C68 117(1) . . . ?
C61 C60 C68 118(1) . . . ?
C60 C61 C62 121(1) . . . ?
C61 C62 C63 121(1) . . . ?
C62 C63 C64 124(1) . . . ?
C62 C63 C67 119(1) . . . ?
C64 C63 C67 116(1) . . . ?
C63 C64 C65 120(1) . . . ?
C64 C65 C66 119(1) . . . ?
C65 C66 N6 122.4(9) . . . ?
C65 C66 C77 120(1) . . . ?
N6 C66 C77 116.9(9) . . . ?
CU2 N6 C66 131.1(7) . . . ?
CU2 N6 C67 111.5(7) . . . ?
C66 N6 C67 117.4(8) . . . ?
C63 C67 N6 123.5(9) . . . ?
C63 C67 C68 120.1(9) . . . ?
N6 C67 C68 116.4(9) . . . ?
N5 C68 C60 122(1) . . . ?
N5 C68 C67 118.1(8) . . . ?
C60 C68 C67 119.7(9) . . . ?
C57 C69 C70 110.0(8) . . . ?
C69 C70 C71 113.8(9) . . . ?
C70 C71 C72 121.1(9) . . . ?
C70 C71 C76 121.0(9) . . . ?
C72 C71 C76 117(1) . . . ?
C71 C72 C73 121(1) . . . ?
C72 C73 C74 120(1) . . . ?
C73 C74 C75 118(1) . . . ?
C74 C75 C76 121(1) . . . ?
C71 C76 C75 120(1) . . . ?
C66 C77 C78 111.1(8) . . . ?
C77 C78 C79 113.3(9) . . . ?
C78 C79 C80 120(1) . . . ?
C78 C79 C84 120(1) . . . ?
C80 C79 C84 118(1) . . . ?
C79 C80 C81 120(1) . . . ?
C80 C81 C82 119(1) . . . ?
C81 C82 C83 119(1) . . . ?
C82 C83 C84 120(1) . . . ?
C79 C84 C83 121(1) . . . ?
CU2 N7 C85 129.5(7) . . . ?
CU2 N7 C96 112.4(7) . . . ?
C85 N7 C96 118.0(8) . . . ?
N7 C85 C86 121(1) . . . ?
N7 C85 C97 117.5(8) . . . ?
C86 C85 C97 121(1) . . . ?
C85 C86 C87 119(1) . . . ?
C86 C87 C88 121(1) . . . ?
C87 C88 C89 125(1) . . . ?
C87 C88 C96 116.0(8) . . . ?
C89 C88 C96 118.9(8) . . . ?
C88 C89 C90 121(1) . . . ?
C89 C90 C91 122(1) . . . ?
C90 C91 C92 125(1) . . . ?
C90 C91 C95 117(1) . . . ?
C92 C91 C95 117(1) . . . ?
C91 C92 C93 119(1) . . . ?
C92 C93 C94 121(1) . . . ?
C93 C94 N8 118(1) . . . ?
C93 C94 C105 119.4(9) . . . ?
N8 C94 C105 119.9(6) . . . ?
CU2 N8 C94 129.7(6) . . . ?
CU2 N8 C95 110.6(7) . . . ?
C94 N8 C95 119.6(8) . . . ?
C91 C95 N8 121(1) . . . ?
C91 C95 C96 120.4(9) . . . ?
N8 C95 C96 118.1(8) . . . ?
N7 C96 C88 123(1) . . . ?
N7 C96 C95 116.6(8) . . . ?
C88 C96 C95 119.9(8) . . . ?
C85 C97 C98 111.3(8) . . . ?
C97 C98 C99 113.9(8) . . . ?
C98 C99 C100 120.5(9) . . . ?
C98 C99 C104 121.9(9) . . . ?
C100 C99 C104 117(1) . . . ?
C99 C100 C101 121(1) . . . ?
C100 C101 C102 120(1) . . . ?
C101 C102 C103 119(1) . . . ?
C102 C103 C104 120(1) . . . ?
C99 C104 C103 121(1) . . . ?
C94 C105 C106 103.8(7) . . . ?
C105 C106 C107 102.56 . . . ?
C106 C107 C108 115.9(6) . . . ?
C106 C107 C112 121.9(5) . . . ?
C108 C107 C112 122.1(8) . . . ?
C107 C108 C109 118(1) . . . ?
C108 C109 C110 120(1) . . . ?
C109 C110 C111 121(1) . . . ?
C110 C111 C112 120(1) . . . ?
C107 C112 C111 116(1) . . . ?
F1 B1 F2 107(1) . . . ?
F1 B1 F3 105(1) . . . ?
F1 B1 F4 114(1) . . . ?
F2 B1 F3 112(1) . . . ?
F2 B1 F4 107(1) . . . ?
F3 B1 F4 109(1) . . . ?
F5 B2 F6 118.3(3) . . . ?
F5 B2 F7 104.9(3) . . . ?
F5 B2 F8 112.7(3) . . . ?
F5 B2 F7A 78.6(5) . . . ?
F6 B2 F7 97.3(3) . . . ?
F6 B2 F8 115.5(4) . . . ?
F6 B2 F7A 71.1(4) . . . ?
F7 B2 F8 105.2(3) . . . ?
F7 B2 F7A 167.9(5) . . . ?
F8 B2 F7A 83.5(5) . . . ?
F5 B3 F6 110.88 . . . ?
F5 B3 F7 69.13 . . . ?
F5 B3 F8 101.50 . . . ?
F5 B3 F7A 114.0(7) . . . ?
F6 B3 F7 64.49 . . . ?
F6 B3 F8 106.27 . . . ?
F6 B3 F7A 105.0(6) . . . ?
F7 B3 F8 69.19 . . . ?
F7 B3 F7A 168.9(6) . . . ?
F8 B3 F7A 119.1(7) . . . ?
B2 F7A F5 37.1(3) . . . ?
B2 F7A F6 38.7(3) . . . ?
B2 F7A F8 36.1(3) . . . ?
B2 F7A B3 2.3(3) . . . ?
F5 F7A F6 66.1(4) . . . ?
F5 F7A F8 60.2(4) . . . ?
F5 F7A B3 36.6(5) . . . ?
F6 F7A F8 63.4(4) . . . ?
F6 F7A B3 40.8(4) . . . ?
F8 F7A B3 34.3(4) . . . ?

loop_
_geom_bond_atom_site_label_1
_geom_bond_atom_site_label_2
_geom_bond_distance
_geom_bond_site_symmetry_1
_geom_bond_site_symmetry_2
_geom_bond_publ_flag
CU1 N1 2.020(9) . . ?
CU1 N2 2.023(9) . . ?
CU1 N3 2.027(8) . . ?
CU1 N4 2.027(8) . . ?
N1 C1 1.35(1) . . ?
N1 C12 1.37(1) . . ?
C1 C2 1.40(2) . . ?
C1 C13 1.50(1) . . ?
C2 C3 1.37(2) . . ?
C3 C4 1.39(2) . . ?
C4 C5 1.45(2) . . ?
C4 C12 1.39(2) . . ?
C5 C6 1.34(2) . . ?
C6 C7 1.42(2) . . ?
C7 C8 1.38(2) . . ?
C7 C11 1.40(2) . . ?
C8 C9 1.35(2) . . ?
C9 C10 1.42(2) . . ?
C10 N2 1.35(1) . . ?
C10 C21 1.50(2) . . ?
N2 C11 1.34(1) . . ?
C11 C12 1.45(2) . . ?
C13 C14 1.56(1) . . ?
C14 C15 1.50(1) . . ?
C15 C16 1.38(1) . . ?
C15 C20 1.38(1) . . ?
C16 C17 1.37(2) . . ?
C17 C18 1.36(2) . . ?
C18 C19 1.38(2) . . ?
C19 C20 1.38(1) . . ?
C21 C22 1.52(2) . . ?
C22 C23 1.48(2) . . ?
C23 C24 1.39(2) . . ?
C23 C28 1.36(2) . . ?
C24 C25 1.38(4) . . ?
C25 C26 1.38(3) . . ?
C26 C27 1.37(2) . . ?
C27 C28 1.38(3) . . ?
N3 C29 1.34(1) . . ?
N3 C40 1.38(1) . . ?
C29 C30 1.41(1) . . ?
C29 C41 1.50(1) . . ?
C30 C31 1.34(1) . . ?
C31 C32 1.42(1) . . ?
C32 C33 1.43(2) . . ?
C32 C40 1.39(1) . . ?
C33 C34 1.34(2) . . ?
C34 C35 1.42(2) . . ?
C35 C36 1.43(2) . . ?
C35 C39 1.38(1) . . ?
C36 C37 1.36(2) . . ?
C37 C38 1.39(2) . . ?
C38 N4 1.35(1) . . ?
C38 C49 1.48(2) . . ?
N4 C39 1.37(1) . . ?
C39 C40 1.45(1) . . ?
C41 C42 1.53(1) . . ?
C42 C43 1.49(1) . . ?
C43 C44 1.39(1) . . ?
C43 C48 1.36(1) . . ?
C44 C45 1.36(1) . . ?
C45 C46 1.37(2) . . ?
C46 C47 1.37(2) . . ?
C47 C48 1.39(2) . . ?
C49 C50 1.52(2) . . ?
C50 C51 1.50(2) . . ?
C51 C52 1.37(2) . . ?
C51 C56 1.38(2) . . ?
C52 C53 1.37(2) . . ?
C53 C54 1.36(2) . . ?
C54 C55 1.37(2) . . ?
C55 C56 1.39(2) . . ?
CU2 N5 2.029(7) . . ?
CU2 N6 2.041(8) . . ?
CU2 N7 2.024(8) . . ?
CU2 N8 2.047(8) . . ?
N5 C57 1.35(1) . . ?
N5 C68 1.36(1) . . ?
C57 C58 1.41(1) . . ?
C57 C69 1.50(1) . . ?
C58 C59 1.34(1) . . ?
C59 C60 1.41(1) . . ?
C60 C61 1.44(1) . . ?
C60 C68 1.42(1) . . ?
C61 C62 1.33(2) . . ?
C62 C63 1.43(1) . . ?
C63 C64 1.41(1) . . ?
C63 C67 1.40(1) . . ?
C64 C65 1.36(1) . . ?
C65 C66 1.40(1) . . ?
C66 N6 1.34(1) . . ?
C66 C77 1.51(1) . . ?
N6 C67 1.38(1) . . ?
C67 C68 1.42(1) . . ?
C69 C70 1.53(1) . . ?
C70 C71 1.49(1) . . ?
C71 C72 1.38(1) . . ?
C71 C76 1.37(1) . . ?
C72 C73 1.38(2) . . ?
C73 C74 1.36(2) . . ?
C74 C75 1.38(2) . . ?
C75 C76 1.38(1) . . ?
C77 C78 1.54(1) . . ?
C78 C79 1.51(1) . . ?
C79 C80 1.38(1) . . ?
C79 C84 1.37(1) . . ?
C80 C81 1.39(2) . . ?
C81 C82 1.37(2) . . ?
C82 C83 1.38(2) . . ?
C83 C84 1.37(2) . . ?
N7 C85 1.34(1) . . ?
N7 C96 1.36(1) . . ?
C85 C86 1.41(1) . . ?
C85 C97 1.49(1) . . ?
C86 C87 1.34(1) . . ?
C87 C88 1.39(1) . . ?
C88 C89 1.42(1) . . ?
C88 C96 1.41(1) . . ?
C89 C90 1.34(2) . . ?
C90 C91 1.43(2) . . ?
C91 C92 1.39(2) . . ?
C91 C95 1.42(1) . . ?
C92 C93 1.35(2) . . ?
C93 C94 1.41(1) . . ?
C94 N8 1.35(1) . . ?
C94 C105 1.626(9) . . ?
N8 C95 1.37(1) . . ?
C95 C96 1.42(1) . . ?
C97 C98 1.54(1) . . ?
C98 C99 1.50(1) . . ?
C99 C100 1.39(1) . . ?
C99 C104 1.39(1) . . ?
C100 C101 1.39(1) . . ?
C101 C102 1.39(1) . . ?
C102 C103 1.37(1) . . ?
C103 C104 1.37(1) . . ?
C105 C106 1.512(13) . . ?
C106 C107 1.566(14) . . ?
C107 C108 1.33(1) . . ?
C107 C112 1.44(1) . . ?
C108 C109 1.35(2) . . ?
C109 C110 1.38(2) . . ?
C110 C111 1.35(2) . . ?
C111 C112 1.36(2) . . ?
B1 F1 1.33(2) . . ?
B1 F2 1.26(1) . . ?
B1 F3 1.31(2) . . ?
B1 F4 1.31(2) . . ?
B2 F5 1.292(5) . . ?
B2 F6 1.281(4) . . ?
B2 F7 1.380(4) . . ?
B2 F8 1.307(5) . . ?
B2 F7A 1.93(1) . . ?
B3 F7A 1.13(1) . . ?

loop_
_geom_contact_atom_site_label_1
_geom_contact_atom_site_label_2
_geom_contact_distance
_geom_contact_site_symmetry_1
_geom_contact_site_symmetry_2
_geom_contact_publ_flag
? ? ? ? ? ?
